data_4036340
loop_
_publ_author_name
'Chen, Chih-Wei'
'Fan, Kunzeng'
'Chen, Chih-Hsien'
'Huang, Shou-Ling'
'Liu, Yi-Hung'
'Lim, Tsong-Shin'
'Wang, Guan-Wu'
'Luh, Tien-Yau'

_publ_section_title
;
 Stereoselective Iterative Convergent Synthesis of Z-Oligodiacetylenes
 from Propargylic Dithioacetals.
;
_journal_issue 17
_journal_name_full 'The Journal of organic chemistry'
_journal_page_first 8772
_journal_page_last 8781
_journal_paper_doi 10.1021/acs.joc.5b01626
_journal_volume 80
_journal_year 2015
_chemical_formula_sum 'C52 H72 S2 Si'
_chemical_formula_weight 789.31
_space_group_IT_number 14
_space_group_name_Hall '-P 2ybc'
_space_group_name_H-M_alt 'P 1 21/c 1'
_symmetry_cell_setting monoclinic
_symmetry_space_group_name_H-M 'P 1 21/c 1'
_atom_sites_solution_hydrogens geom
_atom_sites_solution_primary direct
_atom_sites_solution_secondary difmap
_audit_creation_method SHELXL-97
_cell_angle_alpha 90.00
_cell_angle_beta 97.7(4)
_cell_angle_gamma 90.00
_cell_formula_units_Z 4
_cell_length_a 41.33(10)
_cell_length_b 10.25(2)
_cell_length_c 11.98(6)
_cell_measurement_reflns_used 77
_cell_measurement_temperature 200(2)
_cell_measurement_theta_max 43.6000
_cell_measurement_theta_min 9.4010
_cell_volume 5029(3)
_computing_cell_refinement
; 
CrysAlisPro, Agilent Technologies, 
Version 1.171.36.28 (release 01-02-2013 CrysAlis171 .NET) 
(compiled Feb  1 2013,16:14:44) 
Empirical absorption correction using spherical harmonics, 
 implemented in SCALE3 ABSPACK scaling algorithm. 
;
_computing_data_collection
; 
CrysAlisPro, Agilent Technologies, 
Version 1.171.36.28 (release 01-02-2013 CrysAlis171 .NET) 
(compiled Feb  1 2013,16:14:44) 
Empirical absorption correction using spherical harmonics, 
 implemented in SCALE3 ABSPACK scaling algorithm. 
;
_computing_data_reduction
; 
CrysAlisPro, Agilent Technologies, 
Version 1.171.36.28 (release 01-02-2013 CrysAlis171 .NET) 
(compiled Feb  1 2013,16:14:44) 
Empirical absorption correction using spherical harmonics, 
 implemented in SCALE3 ABSPACK scaling algorithm. 
;
_computing_molecular_graphics SHELXTL
_computing_publication_material SHELXTL
_computing_structure_refinement 'SHELXL-97 (Sheldrick, 1997)'
_computing_structure_solution 'SHELXS-97 (Sheldrick, 1990)'
_diffrn_ambient_temperature 200(2)
_diffrn_measured_fraction_theta_full 0.611
_diffrn_measured_fraction_theta_max 0.611
_diffrn_measurement_device_type 'Oxford Diffraction Gemini A'
_diffrn_measurement_method CCD
_diffrn_radiation_monochromator graphite
_diffrn_radiation_source 'fine-focus sealed tube'
_diffrn_radiation_type CuK\a
_diffrn_radiation_wavelength 1.54178
_diffrn_reflns_av_R_equivalents 0.0000
_diffrn_reflns_av_sigmaI/netI 0.0126
_diffrn_reflns_limit_h_max 36
_diffrn_reflns_limit_h_min -18
_diffrn_reflns_limit_k_max 10
_diffrn_reflns_limit_k_min -10
_diffrn_reflns_limit_l_max 10
_diffrn_reflns_limit_l_min -10
_diffrn_reflns_number 4922
_diffrn_reflns_theta_full 52.65
_diffrn_reflns_theta_max 52.65
_diffrn_reflns_theta_min 3.24
_exptl_absorpt_coefficient_mu 1.402
_exptl_absorpt_correction_T_max 1.00000
_exptl_absorpt_correction_T_min 0.79108
_exptl_absorpt_correction_type multi-scan
_exptl_absorpt_process_details
; 
CrysAlisPro, Agilent Technologies, 
Version 1.171.36.28 (release 01-02-2013 CrysAlis171 .NET) 
(compiled Feb  1 2013,16:14:44) 
Empirical absorption correction using spherical harmonics, 
 implemented in SCALE3 ABSPACK scaling algorithm. 
;
_exptl_crystal_density_diffrn 1.042
_exptl_crystal_density_method 'not measured'
_exptl_crystal_F_000 1720
_exptl_crystal_size_max 0.20
_exptl_crystal_size_mid 0.15
_exptl_crystal_size_min 0.10
_refine_diff_density_max 0.220
_refine_diff_density_min -0.251
_refine_diff_density_rms 0.055
_refine_ls_extinction_method none
_refine_ls_goodness_of_fit_ref 1.147
_refine_ls_hydrogen_treatment mixed
_refine_ls_matrix_type full
_refine_ls_number_parameters 497
_refine_ls_number_reflns 4922
_refine_ls_number_restraints 0
_refine_ls_restrained_S_all 1.147
_refine_ls_R_factor_all 0.0540
_refine_ls_R_factor_gt 0.0506
_refine_ls_shift/su_max 0.036
_refine_ls_shift/su_mean 0.007
_refine_ls_structure_factor_coef Fsqd
_refine_ls_weighting_details 'calc w=1/[\s^2^(Fo^2^)+(0.1121P)^2^+2.4034P] where P=(Fo^2^+2Fc^2^)/3'
_refine_ls_weighting_scheme calc
_refine_ls_wR_factor_gt 0.1597
_refine_ls_wR_factor_ref 0.1630
_reflns_number_gt 4544
_reflns_number_total 4922
_reflns_threshold_expression >2sigma(I)
_cod_data_source_file jo5b01626_si_002.cif
_cod_data_source_block ic16542
_cod_depositor_comments
;
The following automatic conversions were performed:

data item '_symmetry_cell_setting' value 'Monoclinic' was changed to
'monoclinic' in accordance with the
/home/saulius/struct/COD-crude-data/automatic-downloads/DataCite-retrospective/ACS/depositions/lib/dictionaries/cif_core.dic
dictionary named 'cif_core.dic' version 2.4.2 last updated on
2011-04-26.

Automatic conversion script
Id: cif_fix_values 6909 2019-04-08 15:41:33Z antanas 
;
_cod_original_cell_volume 5031(30)
_cod_original_sg_symbol_H-M P2(1)/c
_cod_database_code 4036340

loop_
_symmetry_equiv_pos_as_xyz
'x, y, z'
'-x, y+1/2, -z+1/2'
'-x, -y, -z'
'x, -y-1/2, z-1/2'

loop_
_atom_site_label
_atom_site_type_symbol
_atom_site_fract_x
_atom_site_fract_y
_atom_site_fract_z
_atom_site_U_iso_or_equiv
_atom_site_adp_type
_atom_site_occupancy
_atom_site_symmetry_multiplicity
_atom_site_calc_flag
_atom_site_refinement_flags
S1 S 0.43301(3) 0.36499(13) 0.64380(10) 0.0471(4) Uani 1 1 d .
S2 S 0.40758(3) 0.23228(15) 0.82857(10) 0.0464(5) Uani 1 1 d .
Si1 Si 0.03372(3) 0.13686(16) -0.25622(12) 0.0529(5) Uani 1 1 d .
C1 C 0.39031(14) 0.3526(7) 0.6283(5) 0.079(2) Uani 1 1 d .
H1A H 0.3810 0.4417 0.6275 0.095 Uiso 1 1 calc R
H1B H 0.3827 0.3123 0.5544 0.095 Uiso 1 1 calc R
C2 C 0.37753(12) 0.2781(8) 0.7146(4) 0.075(2) Uani 1 1 d .
H2A H 0.3671 0.1982 0.6802 0.090 Uiso 1 1 calc R
H2B H 0.3604 0.3301 0.7445 0.090 Uiso 1 1 calc R
C3 C 0.44053(10) 0.2259(5) 0.7400(4) 0.0321(13) Uani 1 1 d .
C4 C 0.43683(11) 0.1058(6) 0.6745(4) 0.0306(13) Uani 1 1 d .
C5 C 0.43115(11) 0.0107(6) 0.6184(4) 0.0365(14) Uani 1 1 d .
C6 C 0.42493(12) -0.1044(5) 0.5511(4) 0.0361(13) Uani 1 1 d .
H6A H 0.4415 -0.1693 0.5567 0.043 Uiso 1 1 calc R
C7 C 0.39739(12) -0.1267(5) 0.4809(4) 0.0300(12) Uani 1 1 d .
C8 C 0.37244(13) -0.0314(6) 0.4705(3) 0.0340(13) Uani 1 1 d .
C9 C 0.35148(13) 0.0525(6) 0.4587(3) 0.0342(13) Uani 1 1 d .
C10 C 0.32831(12) 0.1550(5) 0.4420(4) 0.0339(13) Uani 1 1 d .
H10A H 0.3307 0.2258 0.4936 0.041 Uiso 1 1 calc R
C11 C 0.30328(12) 0.1590(5) 0.3587(4) 0.0297(12) Uani 1 1 d .
C12 C 0.29873(11) 0.0529(6) 0.2822(4) 0.0308(13) Uani 1 1 d .
C13 C 0.29348(11) -0.0386(6) 0.2189(4) 0.0357(13) Uani 1 1 d .
C14 C 0.28594(13) -0.1479(5) 0.1473(4) 0.0355(13) Uani 1 1 d .
H14A H 0.3019 -0.2147 0.1468 0.043 Uiso 1 1 calc R
C15 C 0.25741(13) -0.1615(5) 0.0803(4) 0.0322(13) Uani 1 1 d .
C16 C 0.23405(13) -0.0583(6) 0.0780(3) 0.0372(15) Uani 1 1 d .
C17 C 0.21476(14) 0.0318(6) 0.0742(4) 0.0383(14) Uani 1 1 d .
C18 C 0.19399(13) 0.1413(5) 0.0700(4) 0.0359(13) Uani 1 1 d .
H18A H 0.1993 0.2081 0.1243 0.043 Uiso 1 1 calc R
C19 C 0.16734(12) 0.1573(5) -0.0053(4) 0.0302(13) Uani 1 1 d .
C20 C 0.15889(12) 0.0574(6) -0.0867(4) 0.0373(14) Uani 1 1 d .
C21 C 0.15082(12) -0.0291(6) -0.1520(4) 0.0387(14) Uani 1 1 d .
C22 C 0.14251(13) -0.1355(5) -0.2269(4) 0.0379(13) Uani 1 1 d .
H22A H 0.1588 -0.1995 -0.2334 0.046 Uiso 1 1 calc R
C23 C 0.11313(13) -0.1509(5) -0.2890(4) 0.0342(13) Uani 1 1 d .
C24 C 0.08843(14) -0.0555(6) -0.2812(4) 0.0410(14) Uani 1 1 d .
C25 C 0.06675(14) 0.0224(6) -0.2746(4) 0.0510(15) Uani 1 1 d .
C26 C 0.47509(11) 0.2359(6) 0.8120(4) 0.0370(13) Uani 1 1 d .
C27 C 0.47786(13) 0.3593(5) 0.8843(4) 0.0548(16) Uani 1 1 d .
H27A H 0.4616 0.3563 0.9369 0.082 Uiso 1 1 calc R
H27B H 0.4739 0.4360 0.8357 0.082 Uiso 1 1 calc R
H27C H 0.4998 0.3645 0.9268 0.082 Uiso 1 1 calc R
C28 C 0.48110(12) 0.1162(5) 0.8859(4) 0.0470(15) Uani 1 1 d .
H28A H 0.4649 0.1127 0.9386 0.070 Uiso 1 1 calc R
H28B H 0.5031 0.1205 0.9283 0.070 Uiso 1 1 calc R
H28C H 0.4792 0.0378 0.8387 0.070 Uiso 1 1 calc R
C29 C 0.50095(12) 0.2399(6) 0.7304(4) 0.0503(15) Uani 1 1 d .
H29A H 0.5228 0.2468 0.7736 0.075 Uiso 1 1 calc R
H29B H 0.4969 0.3155 0.6804 0.075 Uiso 1 1 calc R
H29C H 0.4996 0.1599 0.6852 0.075 Uiso 1 1 calc R
C30 C 0.39139(11) -0.2492(5) 0.4074(4) 0.0365(13) Uani 1 1 d .
C31 C 0.41926(13) -0.3447(5) 0.4280(4) 0.0593(16) Uani 1 1 d .
H31A H 0.4393 -0.3033 0.4103 0.089 Uiso 1 1 calc R
H31B H 0.4144 -0.4215 0.3799 0.089 Uiso 1 1 calc R
H31C H 0.4222 -0.3715 0.5072 0.089 Uiso 1 1 calc R
C32 C 0.38641(14) -0.2096(6) 0.2839(4) 0.0621(17) Uani 1 1 d .
H32A H 0.4063 -0.1675 0.2651 0.093 Uiso 1 1 calc R
H32B H 0.3680 -0.1486 0.2703 0.093 Uiso 1 1 calc R
H32C H 0.3817 -0.2873 0.2368 0.093 Uiso 1 1 calc R
C33 C 0.36007(13) -0.3162(5) 0.4347(4) 0.0613(16) Uani 1 1 d .
H33A H 0.3629 -0.3422 0.5141 0.092 Uiso 1 1 calc R
H33B H 0.3557 -0.3936 0.3871 0.092 Uiso 1 1 calc R
H33C H 0.3417 -0.2555 0.4202 0.092 Uiso 1 1 calc R
C34 C 0.27894(11) 0.2712(5) 0.3394(4) 0.0325(13) Uani 1 1 d .
C35 C 0.28960(13) 0.3881(5) 0.4136(4) 0.0518(15) Uani 1 1 d .
H35A H 0.3109 0.4189 0.3970 0.078 Uiso 1 1 calc R
H35B H 0.2913 0.3625 0.4930 0.078 Uiso 1 1 calc R
H35C H 0.2735 0.4581 0.3985 0.078 Uiso 1 1 calc R
C36 C 0.24558(11) 0.2226(5) 0.3647(4) 0.0451(14) Uani 1 1 d .
H36A H 0.2473 0.1953 0.4436 0.068 Uiso 1 1 calc R
H36B H 0.2386 0.1484 0.3157 0.068 Uiso 1 1 calc R
H36C H 0.2295 0.2930 0.3508 0.068 Uiso 1 1 calc R
C37 C 0.27573(13) 0.3135(5) 0.2159(4) 0.0510(15) Uani 1 1 d .
H37A H 0.2969 0.3445 0.1985 0.077 Uiso 1 1 calc R
H37B H 0.2597 0.3840 0.2027 0.077 Uiso 1 1 calc R
H37C H 0.2686 0.2393 0.1673 0.077 Uiso 1 1 calc R
C38 C 0.24795(12) -0.2773(5) 0.0043(4) 0.0418(14) Uani 1 1 d .
C39 C 0.27382(15) -0.3847(5) 0.0206(4) 0.0618(16) Uani 1 1 d .
H39A H 0.2771 -0.4121 0.0997 0.093 Uiso 1 1 calc R
H39B H 0.2944 -0.3513 0.0000 0.093 Uiso 1 1 calc R
H39C H 0.2665 -0.4593 -0.0273 0.093 Uiso 1 1 calc R
C40 C 0.24331(14) -0.2324(6) -0.1188(4) 0.0624(17) Uani 1 1 d .
H40A H 0.2639 -0.1972 -0.1377 0.094 Uiso 1 1 calc R
H40B H 0.2265 -0.1647 -0.1295 0.094 Uiso 1 1 calc R
H40C H 0.2366 -0.3067 -0.1679 0.094 Uiso 1 1 calc R
C41 C 0.21547(14) -0.3326(6) 0.0332(5) 0.0746(19) Uani 1 1 d .
H41A H 0.2182 -0.3600 0.1123 0.112 Uiso 1 1 calc R
H41B H 0.2090 -0.4078 -0.0152 0.112 Uiso 1 1 calc R
H41C H 0.1985 -0.2653 0.0209 0.112 Uiso 1 1 calc R
C42 C 0.14549(11) 0.2773(5) -0.0110(4) 0.0350(14) Uani 1 1 d .
C43 C 0.15821(14) 0.3788(5) 0.0762(4) 0.0549(16) Uani 1 1 d .
H43A H 0.1590 0.3414 0.1518 0.082 Uiso 1 1 calc R
H43B H 0.1436 0.4546 0.0693 0.082 Uiso 1 1 calc R
H43C H 0.1802 0.4060 0.0639 0.082 Uiso 1 1 calc R
C44 C 0.11118(12) 0.2346(6) 0.0092(4) 0.0557(16) Uani 1 1 d .
H44A H 0.1030 0.1684 -0.0465 0.084 Uiso 1 1 calc R
H44B H 0.0965 0.3102 0.0019 0.084 Uiso 1 1 calc R
H44C H 0.1121 0.1979 0.0851 0.084 Uiso 1 1 calc R
C45 C 0.14397(14) 0.3374(6) -0.1278(4) 0.0588(17) Uani 1 1 d .
H45A H 0.1359 0.2724 -0.1848 0.088 Uiso 1 1 calc R
H45B H 0.1658 0.3659 -0.1401 0.088 Uiso 1 1 calc R
H45C H 0.1292 0.4125 -0.1338 0.088 Uiso 1 1 calc R
C46 C 0.10435(12) -0.2641(6) -0.3686(4) 0.0464(15) Uani 1 1 d .
C47 C 0.13136(15) -0.3664(6) -0.3611(5) 0.0698(18) Uani 1 1 d .
H47A H 0.1510 -0.3277 -0.3847 0.105 Uiso 1 1 calc R
H47B H 0.1242 -0.4400 -0.4104 0.105 Uiso 1 1 calc R
H47C H 0.1362 -0.3972 -0.2832 0.105 Uiso 1 1 calc R
C48 C 0.09768(16) -0.2148(6) -0.4885(4) 0.077(2) Uani 1 1 d .
H48A H 0.0805 -0.1485 -0.4940 0.115 Uiso 1 1 calc R
H48B H 0.0906 -0.2875 -0.5390 0.115 Uiso 1 1 calc R
H48C H 0.1176 -0.1765 -0.5102 0.115 Uiso 1 1 calc R
C49 C 0.07334(15) -0.3300(6) -0.3366(5) 0.084(2) Uani 1 1 d .
H49A H 0.0556 -0.2660 -0.3410 0.126 Uiso 1 1 calc R
H49B H 0.0778 -0.3639 -0.2596 0.126 Uiso 1 1 calc R
H49C H 0.0669 -0.4020 -0.3887 0.126 Uiso 1 1 calc R
C50 C 0.04887(15) 0.3060(6) -0.2664(5) 0.0772(18) Uani 1 1 d .
H50A H 0.0552 0.3202 -0.3415 0.116 Uiso 1 1 calc R
H50B H 0.0679 0.3197 -0.2092 0.116 Uiso 1 1 calc R
H50C H 0.0316 0.3676 -0.2539 0.116 Uiso 1 1 calc R
C51 C 0.02140(13) 0.1030(7) -0.1166(4) 0.079(2) Uani 1 1 d .
H51A H 0.0137 0.0128 -0.1142 0.119 Uiso 1 1 calc R
H51B H 0.0038 0.1626 -0.1031 0.119 Uiso 1 1 calc R
H51C H 0.0402 0.1157 -0.0583 0.119 Uiso 1 1 calc R
C52 C -0.00105(14) 0.1101(7) -0.3686(4) 0.083(2) Uani 1 1 d .
H52A H 0.0058 0.1294 -0.4421 0.125 Uiso 1 1 calc R
H52B H -0.0192 0.1676 -0.3562 0.125 Uiso 1 1 calc R
H52C H -0.0082 0.0190 -0.3671 0.125 Uiso 1 1 calc R

loop_
_atom_site_aniso_label
_atom_site_aniso_U_11
_atom_site_aniso_U_22
_atom_site_aniso_U_33
_atom_site_aniso_U_23
_atom_site_aniso_U_13
_atom_site_aniso_U_12
S1 0.0567(10) 0.0359(9) 0.0485(8) 0.0087(7) 0.0062(6) 0.0012(8)
S2 0.0399(8) 0.0600(11) 0.0407(8) -0.0005(7) 0.0101(6) 0.0022(8)
Si1 0.0418(10) 0.0579(12) 0.0583(10) -0.0044(9) 0.0041(7) 0.0085(8)
C1 0.066(4) 0.078(5) 0.088(5) 0.032(4) -0.010(3) -0.004(4)
C2 0.038(3) 0.126(7) 0.060(4) 0.010(4) 0.003(3) 0.018(4)
C3 0.031(3) 0.033(4) 0.033(3) 0.003(3) 0.004(2) 0.000(3)
C4 0.024(3) 0.032(4) 0.035(3) -0.002(3) 0.002(2) 0.004(3)
C5 0.029(3) 0.040(4) 0.040(3) 0.007(4) 0.001(3) 0.008(3)
C6 0.032(4) 0.031(4) 0.044(3) -0.003(3) -0.002(3) 0.005(3)
C7 0.032(3) 0.024(3) 0.035(3) 0.002(3) 0.006(3) 0.008(3)
C8 0.035(4) 0.034(4) 0.033(3) -0.002(3) 0.003(2) -0.010(4)
C9 0.032(3) 0.032(4) 0.038(3) -0.004(3) 0.001(2) -0.003(3)
C10 0.033(3) 0.028(3) 0.039(3) -0.006(3) 0.001(3) -0.002(3)
C11 0.031(3) 0.025(3) 0.033(3) -0.002(3) 0.005(3) -0.001(3)
C12 0.027(3) 0.027(3) 0.038(3) 0.006(3) 0.004(2) 0.006(3)
C13 0.035(3) 0.030(4) 0.041(3) 0.003(3) 0.001(2) 0.005(3)
C14 0.040(4) 0.028(4) 0.039(3) 0.001(3) 0.007(3) 0.010(3)
C15 0.039(4) 0.020(3) 0.039(3) 0.002(3) 0.008(3) 0.004(3)
C16 0.038(4) 0.043(4) 0.029(3) -0.005(3) 0.001(2) -0.017(4)
C17 0.038(4) 0.039(4) 0.037(3) -0.004(3) 0.004(2) -0.005(4)
C18 0.035(4) 0.026(4) 0.047(3) -0.011(3) 0.005(3) 0.002(3)
C19 0.032(3) 0.025(3) 0.034(3) 0.002(3) 0.003(3) -0.004(3)
C20 0.035(3) 0.038(4) 0.038(3) 0.006(4) 0.002(3) 0.000(3)
C21 0.040(3) 0.035(4) 0.040(3) 0.004(3) 0.002(3) 0.003(3)
C22 0.046(4) 0.027(3) 0.041(3) -0.004(3) 0.009(3) 0.004(3)
C23 0.048(4) 0.028(4) 0.029(3) 0.001(3) 0.011(3) -0.005(3)
C24 0.041(4) 0.039(4) 0.043(3) -0.007(3) 0.007(2) -0.003(4)
C25 0.051(4) 0.052(4) 0.049(3) 0.000(3) 0.006(3) -0.001(4)
C26 0.035(3) 0.041(4) 0.036(3) -0.006(3) 0.007(2) -0.003(3)
C27 0.056(4) 0.052(4) 0.055(3) -0.025(3) 0.000(2) -0.003(3)
C28 0.048(3) 0.049(4) 0.042(3) 0.010(3) -0.003(2) 0.004(3)
C29 0.042(3) 0.057(4) 0.052(3) -0.006(3) 0.008(3) -0.009(3)
C30 0.039(3) 0.030(3) 0.039(4) -0.007(3) 0.002(2) 0.002(3)
C31 0.065(4) 0.037(4) 0.073(4) -0.019(3) -0.001(3) 0.013(3)
C32 0.087(4) 0.053(4) 0.045(4) -0.012(3) 0.006(3) 0.010(4)
C33 0.057(4) 0.039(4) 0.087(4) -0.019(4) 0.011(3) -0.014(3)
C34 0.031(3) 0.026(3) 0.039(3) 0.002(3) 0.003(2) 0.008(3)
C35 0.060(4) 0.027(3) 0.068(4) -0.004(3) 0.003(3) 0.013(3)
C36 0.039(3) 0.038(4) 0.057(3) 0.003(3) 0.004(2) 0.013(3)
C37 0.060(4) 0.042(4) 0.052(4) 0.019(3) 0.009(3) 0.021(3)
C38 0.053(4) 0.030(4) 0.043(3) -0.010(3) 0.008(3) -0.004(3)
C39 0.092(5) 0.029(3) 0.066(4) -0.021(3) 0.014(3) -0.001(4)
C40 0.091(4) 0.051(4) 0.045(4) -0.019(3) 0.006(3) -0.010(4)
C41 0.070(4) 0.059(4) 0.101(4) -0.032(4) 0.034(3) -0.038(4)
C42 0.040(3) 0.031(3) 0.035(3) 0.003(3) 0.004(2) 0.009(3)
C43 0.071(4) 0.031(4) 0.061(4) -0.008(3) 0.003(3) 0.012(3)
C44 0.045(4) 0.048(4) 0.075(4) 0.001(3) 0.013(3) 0.014(3)
C45 0.070(4) 0.052(4) 0.055(4) 0.017(3) 0.011(3) 0.023(3)
C46 0.055(4) 0.033(4) 0.052(4) -0.015(3) 0.010(3) -0.012(4)
C47 0.085(5) 0.043(4) 0.083(4) -0.024(4) 0.016(3) -0.002(4)
C48 0.114(5) 0.068(5) 0.046(4) -0.017(4) -0.003(3) 0.001(4)
C49 0.077(5) 0.068(5) 0.114(5) -0.040(4) 0.034(4) -0.037(4)
C50 0.072(4) 0.054(4) 0.105(5) -0.003(4) 0.010(3) 0.016(4)
C51 0.056(4) 0.117(6) 0.064(4) -0.020(4) 0.007(3) 0.001(4)
C52 0.063(4) 0.104(6) 0.079(4) -0.004(4) -0.005(3) 0.005(4)

loop_
_atom_type_symbol
_atom_type_description
_atom_type_scat_dispersion_real
_atom_type_scat_dispersion_imag
_atom_type_scat_source
C C 0.0181 0.0091 'International Tables Vol C Tables 4.2.6.8 and 6.1.1.4'
H H 0.0000 0.0000 'International Tables Vol C Tables 4.2.6.8 and 6.1.1.4'
Si Si 0.2541 0.3302 'International Tables Vol C Tables 4.2.6.8 and 6.1.1.4'
S S 0.3331 0.5567 'International Tables Vol C Tables 4.2.6.8 and 6.1.1.4'

loop_
_geom_angle_atom_site_label_1
_geom_angle_atom_site_label_2
_geom_angle_atom_site_label_3
_geom_angle
C1 S1 C3 95.4(3)
C2 S2 C3 93.5(4)
C25 Si1 C51 106.8(4)
C25 Si1 C50 109.1(3)
C51 Si1 C50 111.9(3)
C25 Si1 C52 109.5(3)
C51 Si1 C52 110.5(4)
C50 Si1 C52 109.1(3)
C2 C1 S1 115.0(5)
C1 C2 S2 113.9(5)
C4 C3 C26 111.9(4)
C4 C3 S1 108.8(4)
C26 C3 S1 111.0(4)
C4 C3 S2 108.0(4)
C26 C3 S2 111.8(4)
S1 C3 S2 105.0(3)
C5 C4 C3 174.5(5)
C4 C5 C6 179.0(5)
C7 C6 C5 124.5(5)
C6 C7 C8 119.0(5)
C6 C7 C30 123.9(5)
C8 C7 C30 117.1(5)
C9 C8 C7 177.8(5)
C8 C9 C10 176.7(5)
C11 C10 C9 124.6(5)
C10 C11 C12 118.8(5)
C10 C11 C34 124.3(5)
C12 C11 C34 117.0(5)
C13 C12 C11 177.0(5)
C12 C13 C14 177.1(5)
C15 C14 C13 123.2(5)
C14 C15 C16 118.1(5)
C14 C15 C38 125.2(5)
C16 C15 C38 116.7(5)
C17 C16 C15 178.0(5)
C16 C17 C18 176.6(5)
C19 C18 C17 124.4(5)
C18 C19 C20 118.5(5)
C18 C19 C42 124.0(5)
C20 C19 C42 117.5(5)
C21 C20 C19 177.0(5)
C20 C21 C22 177.2(5)
C23 C22 C21 124.2(5)
C22 C23 C24 118.9(5)
C22 C23 C46 124.1(5)
C24 C23 C46 117.0(5)
C25 C24 C23 177.9(6)
C24 C25 Si1 176.6(4)
C28 C26 C27 110.2(5)
C28 C26 C29 108.6(5)
C27 C26 C29 109.4(5)
C28 C26 C3 109.5(5)
C27 C26 C3 111.0(4)
C29 C26 C3 108.1(5)
C31 C30 C32 109.5(5)
C31 C30 C33 108.7(5)
C32 C30 C33 108.6(5)
C31 C30 C7 112.1(5)
C32 C30 C7 109.3(5)
C33 C30 C7 108.6(4)
C35 C34 C11 111.9(5)
C35 C34 C36 109.7(4)
C11 C34 C36 108.5(4)
C35 C34 C37 108.8(5)
C11 C34 C37 109.3(4)
C36 C34 C37 108.6(5)
C15 C38 C39 111.6(5)
C15 C38 C40 109.3(5)
C39 C38 C40 109.5(5)
C15 C38 C41 108.4(5)
C39 C38 C41 108.8(5)
C40 C38 C41 109.1(5)
C43 C42 C19 112.0(5)
C43 C42 C45 108.8(5)
C19 C42 C45 108.6(4)
C43 C42 C44 109.2(5)
C19 C42 C44 108.5(4)
C45 C42 C44 109.6(5)
C48 C46 C23 109.8(5)
C48 C46 C47 109.0(5)
C23 C46 C47 112.2(5)
C48 C46 C49 109.4(6)
C23 C46 C49 108.4(5)
C47 C46 C49 108.1(5)

loop_
_geom_bond_atom_site_label_1
_geom_bond_atom_site_label_2
_geom_bond_distance
S1 C1 1.754(7)
S1 C3 1.834(7)
S2 C2 1.781(9)
S2 C3 1.836(8)
Si1 C25 1.836(7)
Si1 C51 1.846(10)
Si1 C50 1.854(7)
Si1 C52 1.853(10)
C1 C2 1.442(9)
C3 C4 1.458(9)
C3 C26 1.569(9)
C4 C5 1.190(7)
C5 C6 1.432(8)
C6 C7 1.341(8)
C7 C8 1.414(8)
C7 C30 1.536(7)
C8 C9 1.216(8)
C9 C10 1.418(8)
C10 C11 1.339(9)
C11 C12 1.418(8)
C11 C34 1.525(7)
C12 C13 1.208(8)
C13 C14 1.421(8)
C14 C15 1.341(8)
C15 C16 1.430(8)
C15 C38 1.515(8)
C16 C17 1.217(9)
C17 C18 1.410(8)
C18 C19 1.337(8)
C19 C20 1.425(8)
C19 C42 1.522(7)
C20 C21 1.200(8)
C21 C22 1.424(8)
C22 C23 1.346(8)
C23 C24 1.426(8)
C23 C46 1.516(8)
C24 C25 1.210(8)
C26 C28 1.515(8)
C26 C27 1.529(8)
C26 C29 1.543(9)
C30 C31 1.507(7)
C30 C32 1.521(9)
C30 C33 1.539(8)
C34 C35 1.522(7)
C34 C36 1.534(7)
C34 C37 1.531(9)
C38 C39 1.528(8)
C38 C40 1.533(10)
C38 C41 1.539(8)
C42 C43 1.518(8)
C42 C45 1.523(9)
C42 C44 1.534(7)
C46 C48 1.513(10)
C46 C47 1.525(8)
C46 C49 1.542(8)
